data_7200937
loop_
_publ_author_name
'Baudron, St\'ephane A.'
'Salazar-Mendoza, Domingo'
'Hosseini, Mir Wais'

_publ_section_title
;
 Combination of primary amide and dipyrrin for the elaboration of
 extended architectures built upon both coordination and hydrogen
 bonding
;
_journal_issue 7
_journal_name_full CrystEngComm
_journal_page_first 1245
_journal_paper_doi 10.1039/b901167f
_journal_volume 11
_journal_year 2009
_chemical_formula_moiety 'C42 H38 Cu2 N6 O6, 1.5(C4 H8 O2)'
_chemical_formula_sum 'C48 H50 Cu2 N6 O9'
_chemical_formula_weight 982.05
_chemical_name_systematic
;
?
;
_space_group_IT_number 2
_symmetry_cell_setting triclinic
_symmetry_space_group_name_Hall '-P 1'
_symmetry_space_group_name_H-M 'P -1'
_atom_sites_solution_hydrogens geom
_atom_sites_solution_primary direct
_atom_sites_solution_secondary difmap
_audit_creation_method SHELXL-97
_cell_angle_alpha 111.8430(10)
_cell_angle_beta 102.397(2)
_cell_angle_gamma 104.374(2)
_cell_formula_units_Z 2
_cell_length_a 13.5360(8)
_cell_length_b 13.8314(4)
_cell_length_c 14.2718(4)
_cell_measurement_reflns_used 8214
_cell_measurement_temperature 173(2)
_cell_measurement_theta_max 27.53
_cell_measurement_theta_min 2.51
_cell_volume 2258.10(17)
_computing_cell_refinement 'Bruker SMART'
_computing_data_collection 'Bruker SMART'
_computing_data_reduction 'Bruker SAINT'
_computing_molecular_graphics 'Bruker SHELXTL'
_computing_publication_material 'Bruker SHELXTL'
_computing_structure_refinement 'Bruker SHELXTL'
_computing_structure_solution 'Bruker SHELXTL'
_diffrn_ambient_temperature 173(2)
_diffrn_measured_fraction_theta_full 0.990
_diffrn_measured_fraction_theta_max 0.990
_diffrn_measurement_device_type 'CCD area detector'
_diffrn_measurement_method 'phi and omega scans'
_diffrn_radiation_monochromator graphite
_diffrn_radiation_source 'fine-focus sealed tube'
_diffrn_radiation_type MoK\a
_diffrn_radiation_wavelength 0.71073
_diffrn_reflns_av_R_equivalents 0.0369
_diffrn_reflns_av_sigmaI/netI 0.0470
_diffrn_reflns_limit_h_max 17
_diffrn_reflns_limit_h_min -14
_diffrn_reflns_limit_k_max 17
_diffrn_reflns_limit_k_min -17
_diffrn_reflns_limit_l_max 18
_diffrn_reflns_limit_l_min -18
_diffrn_reflns_number 36519
_diffrn_reflns_theta_full 27.53
_diffrn_reflns_theta_max 27.53
_diffrn_reflns_theta_min 1.64
_exptl_absorpt_coefficient_mu 1.006
_exptl_absorpt_correction_T_max 0.9239
_exptl_absorpt_correction_T_min 0.7326
_exptl_absorpt_correction_type multi-scan
_exptl_absorpt_process_details sadabs
_exptl_crystal_colour orange
_exptl_crystal_density_diffrn 1.444
_exptl_crystal_density_meas ?
_exptl_crystal_density_method .
_exptl_crystal_description platelet
_exptl_crystal_F_000 1020
_exptl_crystal_size_max 0.33
_exptl_crystal_size_mid 0.17
_exptl_crystal_size_min 0.08
_refine_diff_density_max 0.894
_refine_diff_density_min -0.706
_refine_diff_density_rms 0.164
_refine_ls_extinction_method none
_refine_ls_goodness_of_fit_ref 1.116
_refine_ls_hydrogen_treatment riding
_refine_ls_matrix_type full
_refine_ls_number_parameters 590
_refine_ls_number_reflns 10304
_refine_ls_number_restraints 0
_refine_ls_restrained_S_all 1.116
_refine_ls_R_factor_all 0.0698
_refine_ls_R_factor_gt 0.0459
_refine_ls_shift/su_max 0.001
_refine_ls_shift/su_mean 0.000
_refine_ls_structure_factor_coef Fsqd
_refine_ls_weighting_details 'calc w=1/[\s^2^(Fo^2^)+(0.0653P)^2^+1.0032P] where P=(Fo^2^+2Fc^2^)/3'
_refine_ls_weighting_scheme calc
_refine_ls_wR_factor_gt 0.1163
_refine_ls_wR_factor_ref 0.1431
_reflns_number_gt 7866
_reflns_number_total 10304
_reflns_threshold_expression >2sigma(I)
_cod_data_source_file b901167f.txt
_cod_data_source_block compound6
_cod_depositor_comments
;
The following automatic conversions were performed:
'_symmetry_cell_setting' value 'Triclinic' changed to 'triclinic'
according to '/home/saulius/struct/CIF-dictionaries/cif_core.dic'
dictionary named 'cif_core.dic' version 2.4.1 from 2010-06-29.

Automatic conversion script
Id: cif_fix_enum 1527 2010-12-29 10:47:43Z saulius 
;
_cod_original_cell_volume 2258.09(16)
_cod_original_sg_symbol_H-M 'P-1 '
_cod_database_code 7200937

loop_
_symmetry_equiv_pos_as_xyz
'x, y, z'
'-x, -y, -z'

loop_
_atom_site_label
_atom_site_type_symbol
_atom_site_fract_x
_atom_site_fract_y
_atom_site_fract_z
_atom_site_U_iso_or_equiv
_atom_site_adp_type
_atom_site_occupancy
_atom_site_symmetry_multiplicity
_atom_site_calc_flag
_atom_site_refinement_flags
_atom_site_disorder_assembly
_atom_site_disorder_group
C1 C 0.2578(2) 0.3602(3) 0.6815(2) 0.0318(7) Uani 1 1 d . . .
H1 H 0.2666 0.4353 0.7060 0.038 Uiso 1 1 calc R . .
C2 C 0.1604(3) 0.2719(3) 0.6112(3) 0.0384(8) Uani 1 1 d . . .
H2 H 0.0952 0.2776 0.5814 0.046 Uiso 1 1 calc R . .
C3 C 0.1798(2) 0.1755(3) 0.5950(2) 0.0320(7) Uani 1 1 d . . .
H3 H 0.1301 0.1029 0.5523 0.038 Uiso 1 1 calc R . .
C4 C 0.2904(2) 0.2074(2) 0.6559(2) 0.0243(6) Uani 1 1 d . . .
C5 C 0.3492(2) 0.1369(2) 0.6581(2) 0.0230(6) Uani 1 1 d . . .
C6 C 0.4614(2) 0.1732(2) 0.7090(2) 0.0223(6) Uani 1 1 d . . .
C7 C 0.5273(2) 0.1081(2) 0.7068(2) 0.0265(6) Uani 1 1 d . . .
H7 H 0.5033 0.0304 0.6755 0.032 Uiso 1 1 calc R . .
C8 C 0.6335(2) 0.1804(3) 0.7594(2) 0.0291(6) Uani 1 1 d . . .
H8 H 0.6950 0.1616 0.7694 0.035 Uiso 1 1 calc R . .
C9 C 0.6300(2) 0.2879(2) 0.7949(2) 0.0273(6) Uani 1 1 d . . .
H9 H 0.6910 0.3531 0.8338 0.033 Uiso 1 1 calc R . .
C10 C 0.2887(2) 0.0141(2) 0.5981(2) 0.0237(6) Uani 1 1 d . . .
C11 C 0.3136(2) -0.0521(2) 0.5121(2) 0.0271(6) Uani 1 1 d . . .
H11 H 0.3681 -0.0191 0.4915 0.033 Uiso 1 1 calc R . .
C12 C 0.2578(2) -0.1663(2) 0.4574(2) 0.0285(6) Uani 1 1 d . . .
H12 H 0.2750 -0.2095 0.4001 0.034 Uiso 1 1 calc R . .
C13 C 0.1767(2) -0.2170(2) 0.4870(2) 0.0260(6) Uani 1 1 d . . .
C14 C 0.1501(2) -0.1521(2) 0.5711(2) 0.0279(6) Uani 1 1 d . . .
H14 H 0.0952 -0.1856 0.5910 0.033 Uiso 1 1 calc R . .
C15 C 0.2052(2) -0.0368(2) 0.6259(2) 0.0269(6) Uani 1 1 d . . .
H15 H 0.1861 0.0063 0.6815 0.032 Uiso 1 1 calc R . .
C16 C 0.1177(2) -0.3407(2) 0.4230(2) 0.0301(7) Uani 1 1 d . . .
C17 C 0.4197(3) 0.7067(3) 0.9664(3) 0.0490(9) Uani 1 1 d . . .
H17A H 0.4062 0.7297 0.9107 0.074 Uiso 1 1 calc R . .
H17B H 0.4599 0.7714 1.0343 0.074 Uiso 1 1 calc R . .
H17C H 0.3519 0.6669 0.9687 0.074 Uiso 1 1 calc R . .
C18 C 0.4843(3) 0.6319(3) 0.9439(3) 0.0360(7) Uani 1 1 d . . .
C19 C 0.5837(3) 0.6601(3) 1.0190(3) 0.0381(8) Uani 1 1 d . . .
H19 H 0.6076 0.7247 1.0834 0.046 Uiso 1 1 calc R . .
C20 C 0.6500(3) 0.5968(3) 1.0035(2) 0.0339(7) Uani 1 1 d . . .
C21 C 0.7615(3) 0.6405(3) 1.0855(3) 0.0471(9) Uani 1 1 d . . .
H21A H 0.7707 0.5839 1.1062 0.071 Uiso 1 1 calc R . .
H21B H 0.7693 0.7055 1.1474 0.071 Uiso 1 1 calc R . .
H21C H 0.8154 0.6600 1.0549 0.071 Uiso 1 1 calc R . .
C22 C 0.3907(2) 0.7543(3) 0.7197(2) 0.0341(7) Uani 1 1 d . . .
H22 H 0.3292 0.6971 0.6648 0.041 Uiso 1 1 calc R . .
C23 C 0.3952(3) 0.8628(3) 0.7807(3) 0.0387(8) Uani 1 1 d . . .
H23 H 0.3389 0.8896 0.7731 0.046 Uiso 1 1 calc R . .
C24 C 0.4980(2) 0.9213(3) 0.8531(3) 0.0341(7) Uani 1 1 d . . .
H24 H 0.5247 0.9953 0.9051 0.041 Uiso 1 1 calc R . .
C25 C 0.5567(2) 0.8478(2) 0.8344(2) 0.0265(6) Uani 1 1 d . . .
C26 C 0.6650(2) 0.8707(2) 0.8894(2) 0.0258(6) Uani 1 1 d . . .
C27 C 0.7171(2) 0.7927(2) 0.8715(2) 0.0264(6) Uani 1 1 d . . .
C28 C 0.8274(2) 0.8125(3) 0.9192(2) 0.0312(7) Uani 1 1 d . . .
H28 H 0.8807 0.8811 0.9691 0.037 Uiso 1 1 calc R . .
C29 C 0.8414(3) 0.7127(3) 0.8790(3) 0.0366(7) Uani 1 1 d . . .
H29 H 0.9056 0.6999 0.8965 0.044 Uiso 1 1 calc R . .
C30 C 0.7403(2) 0.6335(3) 0.8064(2) 0.0323(7) Uani 1 1 d . . .
H30 H 0.7271 0.5580 0.7675 0.039 Uiso 1 1 calc R . .
C31 C 0.7309(2) 0.9871(2) 0.9748(2) 0.0270(6) Uani 1 1 d . . .
C32 C 0.7411(2) 1.0772(2) 0.9510(2) 0.0313(7) Uani 1 1 d . . .
H32 H 0.7070 1.0646 0.8814 0.038 Uiso 1 1 calc R . .
C33 C 0.8011(2) 1.1846(2) 1.0293(2) 0.0315(7) Uani 1 1 d . . .
H33 H 0.8069 1.2438 1.0118 0.038 Uiso 1 1 calc R . .
C34 C 0.8529(2) 1.2062(2) 1.1338(2) 0.0265(6) Uani 1 1 d . . .
C35 C 0.8444(2) 1.1163(2) 1.1574(2) 0.0306(7) Uani 1 1 d . . .
H35 H 0.8796 1.1290 1.2267 0.037 Uiso 1 1 calc R . .
C36 C 0.7844(2) 1.0085(2) 1.0794(2) 0.0306(7) Uani 1 1 d . . .
H36 H 0.7796 0.9494 1.0967 0.037 Uiso 1 1 calc R . .
C37 C 0.9179(2) 1.3223(2) 1.2219(2) 0.0310(7) Uani 1 1 d . . .
C38 C 0.2231(3) 0.4106(3) 0.4338(3) 0.0473(9) Uani 1 1 d . . .
H38A H 0.1721 0.4031 0.4705 0.071 Uiso 1 1 calc R . .
H38B H 0.2035 0.3413 0.3712 0.071 Uiso 1 1 calc R . .
H38C H 0.2223 0.4688 0.4127 0.071 Uiso 1 1 calc R . .
C39 C 0.3345(3) 0.4394(3) 0.5072(2) 0.0338(7) Uani 1 1 d . . .
C40 C 0.3884(3) 0.3647(3) 0.4847(2) 0.0359(7) Uani 1 1 d . . .
H40 H 0.3577 0.3016 0.4185 0.043 Uiso 1 1 calc R . .
C41 C 0.4851(3) 0.3783(3) 0.5550(2) 0.0332(7) Uani 1 1 d . . .
C42 C 0.5333(3) 0.2892(3) 0.5263(3) 0.0431(8) Uani 1 1 d . . .
H42A H 0.6087 0.3225 0.5372 0.065 Uiso 1 1 calc R . .
H42B H 0.4957 0.2357 0.4523 0.065 Uiso 1 1 calc R . .
H42C H 0.5265 0.2522 0.5710 0.065 Uiso 1 1 calc R . .
N1 N 0.33625(19) 0.3236(2) 0.70882(19) 0.0257(5) Uani 1 1 d . . .
N2 N 0.52833(18) 0.28587(19) 0.76628(17) 0.0230(5) Uani 1 1 d . . .
N3 N 0.0666(2) -0.3953(2) 0.4683(2) 0.0371(6) Uani 1 1 d . . .
H3A H 0.0313 -0.4662 0.4328 0.045 Uiso 1 1 calc R . .
H3B H 0.0687 -0.3599 0.5330 0.045 Uiso 1 1 calc R . .
N4 N 0.48679(19) 0.7438(2) 0.75116(19) 0.0271(5) Uani 1 1 d . . .
N5 N 0.66459(19) 0.67944(19) 0.79974(18) 0.0253(5) Uani 1 1 d . . .
N6 N 0.9490(2) 1.4012(2) 1.1910(2) 0.0440(7) Uani 1 1 d . . .
H6A H 0.9871 1.4690 1.2382 0.053 Uiso 1 1 calc R . .
H6B H 0.9311 1.3844 1.1237 0.053 Uiso 1 1 calc R . .
O1 O 0.44033(18) 0.54375(18) 0.85348(18) 0.0377(5) Uani 1 1 d . . .
O2 O 0.62441(16) 0.50191(17) 0.92388(16) 0.0330(5) Uani 1 1 d . . .
O3 O 0.1166(2) -0.38826(18) 0.33077(17) 0.0491(7) Uani 1 1 d . . .
O4 O 0.37310(17) 0.53446(17) 0.58910(17) 0.0345(5) Uani 1 1 d . . .
O5 O 0.53859(17) 0.46390(17) 0.64665(16) 0.0331(5) Uani 1 1 d . . .
O6 O 0.94178(19) 1.34272(18) 1.31758(16) 0.0416(6) Uani 1 1 d . . .
Cu1 Cu 0.48389(3) 0.41513(3) 0.81153(3) 0.02626(11) Uani 1 1 d . . .
Cu2 Cu 0.51557(3) 0.60465(3) 0.69748(3) 0.02675(11) Uani 1 1 d . . .
C43 C -0.0161(3) -0.0951(4) 0.2429(4) 0.0624(11) Uani 1 1 d . . .
H43A H -0.0354 -0.1322 0.1655 0.075 Uiso 1 1 calc R . .
H43B H -0.0768 -0.1275 0.2612 0.075 Uiso 1 1 calc R . .
C44 C 0.0801(4) -0.1129(4) 0.2936(4) 0.0628(11) Uani 1 1 d . . .
H44A H 0.0985 -0.0776 0.3710 0.075 Uiso 1 1 calc R . .
H44B H 0.0644 -0.1923 0.2695 0.075 Uiso 1 1 calc R . .
C45 C 0.1894(3) 0.0470(4) 0.2984(4) 0.0720(14) Uani 1 1 d . . .
H45A H 0.2477 0.0780 0.2766 0.086 Uiso 1 1 calc R . .
H45B H 0.2120 0.0861 0.3761 0.086 Uiso 1 1 calc R . .
C46 C 0.0922(4) 0.0640(4) 0.2509(5) 0.0938(19) Uani 1 1 d . . .
H46A H 0.1076 0.1434 0.2760 0.113 Uiso 1 1 calc R . .
H46B H 0.0733 0.0299 0.1735 0.113 Uiso 1 1 calc R . .
O7 O 0.0040(2) 0.0182(3) 0.2771(3) 0.0757(10) Uani 1 1 d . . .
O8 O 0.1697(2) -0.0668(3) 0.2660(2) 0.0679(8) Uani 1 1 d . . .
C47 C -0.0522(3) 0.3993(3) -0.0920(2) 0.0390(8) Uani 1 1 d . . .
H47A H -0.1124 0.3284 -0.1347 0.047 Uiso 1 1 calc R . .
H47B H -0.0047 0.4058 -0.1332 0.047 Uiso 1 1 calc R . .
C48 C 0.0939(3) 0.5086(3) 0.0692(3) 0.0414(8) Uani 1 1 d . . .
H48A H 0.1442 0.5172 0.0311 0.050 Uiso 1 1 calc R . .
H48B H 0.1329 0.5114 0.1363 0.050 Uiso 1 1 calc R . .
O9 O 0.00587(18) 0.40159(19) 0.00510(18) 0.0433(6) Uani 1 1 d . . .

loop_
_atom_site_aniso_label
_atom_site_aniso_U_11
_atom_site_aniso_U_22
_atom_site_aniso_U_33
_atom_site_aniso_U_23
_atom_site_aniso_U_13
_atom_site_aniso_U_12
C1 0.0362(16) 0.0282(17) 0.0398(17) 0.0196(14) 0.0156(14) 0.0166(14)
C2 0.0326(16) 0.040(2) 0.0435(19) 0.0211(16) 0.0076(14) 0.0162(15)
C3 0.0265(15) 0.0313(17) 0.0324(16) 0.0134(14) 0.0057(12) 0.0065(13)
C4 0.0268(14) 0.0195(14) 0.0224(13) 0.0079(12) 0.0074(11) 0.0053(12)
C5 0.0277(14) 0.0212(14) 0.0196(13) 0.0095(11) 0.0101(11) 0.0059(11)
C6 0.0248(13) 0.0164(14) 0.0216(13) 0.0067(11) 0.0083(11) 0.0038(11)
C7 0.0278(14) 0.0211(15) 0.0290(15) 0.0110(12) 0.0093(12) 0.0073(12)
C8 0.0261(14) 0.0330(17) 0.0300(15) 0.0144(13) 0.0094(12) 0.0132(13)
C9 0.0238(13) 0.0273(16) 0.0264(14) 0.0112(13) 0.0068(11) 0.0051(12)
C10 0.0237(13) 0.0192(14) 0.0228(13) 0.0080(11) 0.0046(11) 0.0044(11)
C11 0.0259(14) 0.0247(15) 0.0282(14) 0.0113(12) 0.0111(12) 0.0043(12)
C12 0.0325(15) 0.0220(15) 0.0255(14) 0.0062(12) 0.0104(12) 0.0074(12)
C13 0.0280(14) 0.0208(15) 0.0211(13) 0.0084(12) 0.0013(11) 0.0035(12)
C14 0.0280(14) 0.0250(16) 0.0259(14) 0.0110(12) 0.0095(12) 0.0025(12)
C15 0.0293(14) 0.0222(15) 0.0228(14) 0.0055(12) 0.0080(12) 0.0071(12)
C16 0.0340(16) 0.0203(15) 0.0249(14) 0.0071(12) 0.0074(12) -0.0006(12)
C17 0.083(3) 0.035(2) 0.045(2) 0.0195(17) 0.036(2) 0.032(2)
C18 0.060(2) 0.0185(16) 0.0373(17) 0.0130(14) 0.0309(16) 0.0141(15)
C19 0.052(2) 0.0208(16) 0.0305(16) 0.0029(13) 0.0208(15) 0.0036(15)
C20 0.0388(17) 0.0252(16) 0.0274(15) 0.0063(13) 0.0176(13) -0.0017(14)
C21 0.0373(18) 0.044(2) 0.0338(18) -0.0006(16) 0.0181(15) -0.0041(16)
C22 0.0289(15) 0.0303(17) 0.0340(16) 0.0095(14) 0.0044(13) 0.0095(13)
C23 0.0390(17) 0.0336(19) 0.0429(18) 0.0125(15) 0.0126(15) 0.0207(15)
C24 0.0371(17) 0.0234(16) 0.0357(17) 0.0085(13) 0.0092(14) 0.0115(14)
C25 0.0328(15) 0.0191(15) 0.0248(14) 0.0080(12) 0.0089(12) 0.0086(12)
C26 0.0308(14) 0.0231(15) 0.0225(13) 0.0114(12) 0.0083(12) 0.0073(12)
C27 0.0303(15) 0.0216(15) 0.0236(14) 0.0109(12) 0.0056(12) 0.0055(12)
C28 0.0306(15) 0.0294(17) 0.0303(15) 0.0148(14) 0.0059(12) 0.0076(13)
C29 0.0336(16) 0.0391(19) 0.0419(18) 0.0218(16) 0.0120(14) 0.0162(15)
C30 0.0393(17) 0.0281(17) 0.0332(16) 0.0152(14) 0.0132(14) 0.0152(14)
C31 0.0289(14) 0.0232(15) 0.0245(14) 0.0086(12) 0.0071(12) 0.0077(12)
C32 0.0394(16) 0.0247(16) 0.0227(14) 0.0112(13) 0.0022(12) 0.0065(13)
C33 0.0403(17) 0.0215(15) 0.0305(15) 0.0139(13) 0.0088(13) 0.0070(13)
C34 0.0302(14) 0.0187(14) 0.0242(14) 0.0066(12) 0.0093(12) 0.0034(12)
C35 0.0369(16) 0.0294(17) 0.0209(14) 0.0112(13) 0.0060(12) 0.0084(13)
C36 0.0402(16) 0.0225(15) 0.0275(15) 0.0117(13) 0.0107(13) 0.0088(13)
C37 0.0347(16) 0.0238(16) 0.0263(15) 0.0059(13) 0.0118(13) 0.0049(13)
C38 0.0411(19) 0.042(2) 0.0362(18) 0.0079(16) 0.0005(15) 0.0051(16)
C39 0.0380(17) 0.0268(17) 0.0274(15) 0.0106(13) 0.0074(13) 0.0028(14)
C40 0.0466(18) 0.0216(16) 0.0256(15) 0.0053(13) 0.0080(14) 0.0023(14)
C41 0.0480(19) 0.0226(16) 0.0304(16) 0.0133(13) 0.0170(14) 0.0098(14)
C42 0.066(2) 0.0321(19) 0.0380(18) 0.0166(16) 0.0226(17) 0.0220(17)
N1 0.0290(12) 0.0212(13) 0.0289(12) 0.0123(10) 0.0114(10) 0.0093(10)
N2 0.0237(11) 0.0198(12) 0.0213(11) 0.0073(10) 0.0071(9) 0.0046(10)
N3 0.0545(17) 0.0178(13) 0.0266(13) 0.0068(11) 0.0122(12) -0.0002(12)
N4 0.0296(12) 0.0217(13) 0.0265(12) 0.0100(10) 0.0069(10) 0.0073(10)
N5 0.0321(12) 0.0201(12) 0.0252(12) 0.0112(10) 0.0101(10) 0.0097(10)
N6 0.0606(18) 0.0218(14) 0.0277(14) 0.0048(12) 0.0085(13) -0.0045(13)
O1 0.0488(13) 0.0220(12) 0.0391(12) 0.0103(10) 0.0141(11) 0.0138(10)
O2 0.0326(11) 0.0213(11) 0.0298(11) 0.0025(9) 0.0098(9) 0.0003(9)
O3 0.0653(16) 0.0258(13) 0.0291(12) 0.0007(10) 0.0166(11) -0.0092(11)
O4 0.0342(11) 0.0253(12) 0.0315(11) 0.0058(9) 0.0050(9) 0.0070(9)
O5 0.0416(12) 0.0186(11) 0.0306(11) 0.0076(9) 0.0070(9) 0.0075(9)
O6 0.0540(14) 0.0315(13) 0.0234(11) 0.0068(10) 0.0118(10) 0.0001(11)
Cu1 0.0288(2) 0.01663(19) 0.02796(19) 0.00709(15) 0.00856(15) 0.00521(15)
Cu2 0.0302(2) 0.0187(2) 0.02589(19) 0.00814(15) 0.00574(15) 0.00645(15)
C43 0.047(2) 0.061(3) 0.063(3) 0.026(2) 0.013(2) 0.000(2)
C44 0.080(3) 0.056(3) 0.073(3) 0.036(2) 0.035(2) 0.038(2)
C45 0.050(2) 0.074(3) 0.068(3) 0.017(3) 0.031(2) 0.000(2)
C46 0.081(3) 0.076(4) 0.179(6) 0.095(4) 0.067(4) 0.037(3)
O7 0.0607(19) 0.075(2) 0.146(3) 0.079(2) 0.059(2) 0.0449(17)
O8 0.0637(18) 0.084(2) 0.083(2) 0.0402(19) 0.0444(17) 0.0480(18)
C47 0.0425(18) 0.0305(18) 0.0300(16) 0.0099(14) 0.0042(14) 0.0040(15)
C48 0.0317(16) 0.038(2) 0.0387(18) 0.0122(16) 0.0020(14) 0.0045(15)
O9 0.0448(13) 0.0307(13) 0.0407(13) 0.0137(11) 0.0033(11) 0.0050(11)

loop_
_atom_type_symbol
_atom_type_description
_atom_type_scat_dispersion_real
_atom_type_scat_dispersion_imag
_atom_type_scat_source
C C 0.0030 0.0020 'International Tables Vol C Tables 4.2.6.8 and 6.1.1.4'
H H 0.0000 0.0000 'International Tables Vol C Tables 4.2.6.8 and 6.1.1.4'
N N 0.0060 0.0030 'International Tables Vol C Tables 4.2.6.8 and 6.1.1.4'
O O 0.0110 0.0060 'International Tables Vol C Tables 4.2.6.8 and 6.1.1.4'
Cu Cu 0.3200 1.2650 'International Tables Vol C Tables 4.2.6.8 and 6.1.1.4'

loop_
_geom_angle_atom_site_label_1
_geom_angle_atom_site_label_2
_geom_angle_atom_site_label_3
_geom_angle
_geom_angle_site_symmetry_1
_geom_angle_site_symmetry_3
_geom_angle_publ_flag
N1 C1 C2 111.7(3) . . ?
N1 C1 H1 124.1 . . ?
C2 C1 H1 124.1 . . ?
C3 C2 C1 106.6(3) . . ?
C3 C2 H2 126.7 . . ?
C1 C2 H2 126.7 . . ?
C2 C3 C4 106.9(3) . . ?
C2 C3 H3 126.5 . . ?
C4 C3 H3 126.5 . . ?
N1 C4 C5 124.0(2) . . ?
N1 C4 C3 108.4(2) . . ?
C5 C4 C3 127.4(3) . . ?
C6 C5 C4 125.1(3) . . ?
C6 C5 C10 117.1(2) . . ?
C4 C5 C10 117.7(2) . . ?
N2 C6 C5 123.2(2) . . ?
N2 C6 C7 108.3(2) . . ?
C5 C6 C7 128.3(3) . . ?
C8 C7 C6 107.5(3) . . ?
C8 C7 H7 126.2 . . ?
C6 C7 H7 126.2 . . ?
C7 C8 C9 106.0(2) . . ?
C7 C8 H8 127.0 . . ?
C9 C8 H8 127.0 . . ?
N2 C9 C8 112.0(3) . . ?
N2 C9 H9 124.0 . . ?
C8 C9 H9 124.0 . . ?
C15 C10 C11 118.7(3) . . ?
C15 C10 C5 120.5(2) . . ?
C11 C10 C5 120.7(2) . . ?
C12 C11 C10 120.5(3) . . ?
C12 C11 H11 119.8 . . ?
C10 C11 H11 119.8 . . ?
C11 C12 C13 120.6(3) . . ?
C11 C12 H12 119.7 . . ?
C13 C12 H12 119.7 . . ?
C12 C13 C14 119.5(3) . . ?
C12 C13 C16 118.0(3) . . ?
C14 C13 C16 122.5(3) . . ?
C13 C14 C15 120.2(3) . . ?
C13 C14 H14 119.9 . . ?
C15 C14 H14 119.9 . . ?
C10 C15 C14 120.5(3) . . ?
C10 C15 H15 119.8 . . ?
C14 C15 H15 119.8 . . ?
O3 C16 N3 122.0(3) . . ?
O3 C16 C13 119.7(3) . . ?
N3 C16 C13 118.2(3) . . ?
C18 C17 H17A 109.5 . . ?
C18 C17 H17B 109.5 . . ?
H17A C17 H17B 109.5 . . ?
C18 C17 H17C 109.5 . . ?
H17A C17 H17C 109.5 . . ?
H17B C17 H17C 109.5 . . ?
O1 C18 C19 124.7(3) . . ?
O1 C18 C17 115.4(3) . . ?
C19 C18 C17 119.9(3) . . ?
C18 C19 C20 123.6(3) . . ?
C18 C19 H19 118.2 . . ?
C20 C19 H19 118.2 . . ?
O2 C20 C19 125.3(3) . . ?
O2 C20 C21 115.2(3) . . ?
C19 C20 C21 119.4(3) . . ?
C20 C21 H21A 109.5 . . ?
C20 C21 H21B 109.5 . . ?
H21A C21 H21B 109.5 . . ?
C20 C21 H21C 109.5 . . ?
H21A C21 H21C 109.5 . . ?
H21B C21 H21C 109.5 . . ?
N4 C22 C23 111.2(3) . . ?
N4 C22 H22 124.4 . . ?
C23 C22 H22 124.4 . . ?
C24 C23 C22 106.9(3) . . ?
C24 C23 H23 126.6 . . ?
C22 C23 H23 126.6 . . ?
C23 C24 C25 107.2(3) . . ?
C23 C24 H24 126.4 . . ?
C25 C24 H24 126.4 . . ?
N4 C25 C26 123.7(3) . . ?
N4 C25 C24 108.4(2) . . ?
C26 C25 C24 127.8(3) . . ?
C25 C26 C27 125.3(3) . . ?
C25 C26 C31 117.6(3) . . ?
C27 C26 C31 117.1(2) . . ?
N5 C27 C26 123.8(3) . . ?
N5 C27 C28 108.5(3) . . ?
C26 C27 C28 127.7(3) . . ?
C29 C28 C27 107.5(3) . . ?
C29 C28 H28 126.3 . . ?
C27 C28 H28 126.3 . . ?
C28 C29 C30 106.3(3) . . ?
C28 C29 H29 126.8 . . ?
C30 C29 H29 126.8 . . ?
N5 C30 C29 111.8(3) . . ?
N5 C30 H30 124.1 . . ?
C29 C30 H30 124.1 . . ?
C32 C31 C36 118.3(3) . . ?
C32 C31 C26 120.4(2) . . ?
C36 C31 C26 121.3(3) . . ?
C33 C32 C31 120.8(3) . . ?
C33 C32 H32 119.6 . . ?
C31 C32 H32 119.6 . . ?
C32 C33 C34 121.0(3) . . ?
C32 C33 H33 119.5 . . ?
C34 C33 H33 119.5 . . ?
C33 C34 C35 118.3(3) . . ?
C33 C34 C37 122.7(3) . . ?
C35 C34 C37 119.0(3) . . ?
C36 C35 C34 120.9(3) . . ?
C36 C35 H35 119.5 . . ?
C34 C35 H35 119.5 . . ?
C35 C36 C31 120.7(3) . . ?
C35 C36 H36 119.7 . . ?
C31 C36 H36 119.7 . . ?
O6 C37 N6 122.2(3) . . ?
O6 C37 C34 121.5(3) . . ?
N6 C37 C34 116.2(3) . . ?
C39 C38 H38A 109.5 . . ?
C39 C38 H38B 109.5 . . ?
H38A C38 H38B 109.5 . . ?
C39 C38 H38C 109.5 . . ?
H38A C38 H38C 109.5 . . ?
H38B C38 H38C 109.5 . . ?
O4 C39 C40 124.3(3) . . ?
O4 C39 C38 115.2(3) . . ?
C40 C39 C38 120.5(3) . . ?
C41 C40 C39 124.1(3) . . ?
C41 C40 H40 118.0 . . ?
C39 C40 H40 118.0 . . ?
O5 C41 C40 124.4(3) . . ?
O5 C41 C42 115.5(3) . . ?
C40 C41 C42 120.1(3) . . ?
C41 C42 H42A 109.5 . . ?
C41 C42 H42B 109.5 . . ?
H42A C42 H42B 109.5 . . ?
C41 C42 H42C 109.5 . . ?
H42A C42 H42C 109.5 . . ?
H42B C42 H42C 109.5 . . ?
C1 N1 C4 106.3(2) . . ?
C1 N1 Cu1 126.7(2) . . ?
C4 N1 Cu1 126.78(18) . . ?
C9 N2 C6 106.2(2) . . ?
C9 N2 Cu1 125.97(19) . . ?
C6 N2 Cu1 127.47(18) . . ?
C16 N3 H3A 120.0 . . ?
C16 N3 H3B 120.0 . . ?
H3A N3 H3B 120.0 . . ?
C22 N4 C25 106.3(2) . . ?
C22 N4 Cu2 125.6(2) . . ?
C25 N4 Cu2 127.87(19) . . ?
C30 N5 C27 105.8(2) . . ?
C30 N5 Cu2 126.2(2) . . ?
C27 N5 Cu2 127.62(19) . . ?
C37 N6 H6A 120.0 . . ?
C37 N6 H6B 120.0 . . ?
H6A N6 H6B 120.0 . . ?
C18 O1 Cu1 126.2(2) . . ?
C20 O2 Cu1 126.2(2) . . ?
C39 O4 Cu2 127.6(2) . . ?
C41 O5 Cu2 126.3(2) . . ?
O1 Cu1 O2 90.93(9) . . ?
O1 Cu1 N2 178.64(9) . . ?
O2 Cu1 N2 89.40(9) . . ?
O1 Cu1 N1 88.94(10) . . ?
O2 Cu1 N1 174.04(9) . . ?
N2 Cu1 N1 90.87(10) . . ?
O4 Cu2 O5 90.38(9) . . ?
O4 Cu2 N5 175.50(9) . . ?
O5 Cu2 N5 89.94(9) . . ?
O4 Cu2 N4 88.52(9) . . ?
O5 Cu2 N4 177.23(9) . . ?
N5 Cu2 N4 91.35(10) . . ?
O7 C43 C44 110.8(3) . . ?
O7 C43 H43A 109.5 . . ?
C44 C43 H43A 109.5 . . ?
O7 C43 H43B 109.5 . . ?
C44 C43 H43B 109.5 . . ?
H43A C43 H43B 108.1 . . ?
O8 C44 C43 110.0(3) . . ?
O8 C44 H44A 109.7 . . ?
C43 C44 H44A 109.7 . . ?
O8 C44 H44B 109.7 . . ?
C43 C44 H44B 109.7 . . ?
H44A C44 H44B 108.2 . . ?
O8 C45 C46 110.9(4) . . ?
O8 C45 H45A 109.5 . . ?
C46 C45 H45A 109.5 . . ?
O8 C45 H45B 109.5 . . ?
C46 C45 H45B 109.5 . . ?
H45A C45 H45B 108.0 . . ?
O7 C46 C45 112.2(4) . . ?
O7 C46 H46A 109.2 . . ?
C45 C46 H46A 109.2 . . ?
O7 C46 H46B 109.2 . . ?
C45 C46 H46B 109.2 . . ?
H46A C46 H46B 107.9 . . ?
C43 O7 C46 108.8(4) . . ?
C45 O8 C44 109.0(3) . . ?
O9 C47 C48 110.8(3) . 2_565 ?
O9 C47 H47A 109.5 . . ?
C48 C47 H47A 109.5 2_565 . ?
O9 C47 H47B 109.5 . . ?
C48 C47 H47B 109.5 2_565 . ?
H47A C47 H47B 108.1 . . ?
O9 C48 C47 110.8(3) . 2_565 ?
O9 C48 H48A 109.5 . . ?
C47 C48 H48A 109.5 2_565 . ?
O9 C48 H48B 109.5 . . ?
C47 C48 H48B 109.5 2_565 . ?
H48A C48 H48B 108.1 . . ?
C47 O9 C48 109.0(2) . . ?

loop_
_geom_bond_atom_site_label_1
_geom_bond_atom_site_label_2
_geom_bond_distance
_geom_bond_site_symmetry_2
_geom_bond_publ_flag
C1 N1 1.331(4) . ?
C1 C2 1.399(4) . ?
C1 H1 0.9300 . ?
C2 C3 1.368(4) . ?
C2 H2 0.9300 . ?
C3 C4 1.421(4) . ?
C3 H3 0.9300 . ?
C4 N1 1.393(4) . ?
C4 C5 1.407(4) . ?
C5 C6 1.400(4) . ?
C5 C10 1.489(4) . ?
C6 N2 1.397(3) . ?
C6 C7 1.415(4) . ?
C7 C8 1.376(4) . ?
C7 H7 0.9300 . ?
C8 C9 1.399(4) . ?
C8 H8 0.9300 . ?
C9 N2 1.338(3) . ?
C9 H9 0.9300 . ?
C10 C15 1.391(4) . ?
C10 C11 1.399(4) . ?
C11 C12 1.383(4) . ?
C11 H11 0.9300 . ?
C12 C13 1.384(4) . ?
C12 H12 0.9300 . ?
C13 C14 1.386(4) . ?
C13 C16 1.498(4) . ?
C14 C15 1.393(4) . ?
C14 H14 0.9300 . ?
C15 H15 0.9300 . ?
C16 O3 1.228(3) . ?
C16 N3 1.328(4) . ?
C17 C18 1.504(5) . ?
C17 H17A 0.9600 . ?
C17 H17B 0.9600 . ?
C17 H17C 0.9600 . ?
C18 O1 1.282(4) . ?
C18 C19 1.387(5) . ?
C19 C20 1.397(5) . ?
C19 H19 0.9300 . ?
C20 O2 1.276(3) . ?
C20 C21 1.508(5) . ?
C21 H21A 0.9600 . ?
C21 H21B 0.9600 . ?
C21 H21C 0.9600 . ?
C22 N4 1.344(4) . ?
C22 C23 1.405(4) . ?
C22 H22 0.9300 . ?
C23 C24 1.364(4) . ?
C23 H23 0.9300 . ?
C24 C25 1.423(4) . ?
C24 H24 0.9300 . ?
C25 N4 1.395(4) . ?
C25 C26 1.399(4) . ?
C26 C27 1.406(4) . ?
C26 C31 1.494(4) . ?
C27 N5 1.395(4) . ?
C27 C28 1.410(4) . ?
C28 C29 1.364(4) . ?
C28 H28 0.9300 . ?
C29 C30 1.396(4) . ?
C29 H29 0.9300 . ?
C30 N5 1.337(4) . ?
C30 H30 0.9300 . ?
C31 C32 1.392(4) . ?
C31 C36 1.393(4) . ?
C32 C33 1.376(4) . ?
C32 H32 0.9300 . ?
C33 C34 1.387(4) . ?
C33 H33 0.9300 . ?
C34 C35 1.389(4) . ?
C34 C37 1.502(4) . ?
C35 C36 1.377(4) . ?
C35 H35 0.9300 . ?
C36 H36 0.9300 . ?
C37 O6 1.236(3) . ?
C37 N6 1.332(4) . ?
C38 C39 1.498(4) . ?
C38 H38A 0.9600 . ?
C38 H38B 0.9600 . ?
C38 H38C 0.9600 . ?
C39 O4 1.273(4) . ?
C39 C40 1.390(5) . ?
C40 C41 1.388(4) . ?
C40 H40 0.9300 . ?
C41 O5 1.286(4) . ?
C41 C42 1.501(4) . ?
C42 H42A 0.9600 . ?
C42 H42B 0.9600 . ?
C42 H42C 0.9600 . ?
N1 Cu1 1.962(2) . ?
N2 Cu1 1.954(2) . ?
N3 H3A 0.8600 . ?
N3 H3B 0.8600 . ?
N4 Cu2 1.962(2) . ?
N5 Cu2 1.961(2) . ?
N6 H6A 0.8600 . ?
N6 H6B 0.8600 . ?
O1 Cu1 1.937(2) . ?
O2 Cu1 1.938(2) . ?
O4 Cu2 1.930(2) . ?
O5 Cu2 1.939(2) . ?
C43 O7 1.390(5) . ?
C43 C44 1.473(6) . ?
C43 H43A 0.9700 . ?
C43 H43B 0.9700 . ?
C44 O8 1.428(5) . ?
C44 H44A 0.9700 . ?
C44 H44B 0.9700 . ?
C45 O8 1.401(5) . ?
C45 C46 1.460(6) . ?
C45 H45A 0.9700 . ?
C45 H45B 0.9700 . ?
C46 O7 1.400(5) . ?
C46 H46A 0.9700 . ?
C46 H46B 0.9700 . ?
C47 O9 1.423(4) . ?
C47 C48 1.475(5) 2_565 ?
C47 H47A 0.9700 . ?
C47 H47B 0.9700 . ?
C48 O9 1.447(4) . ?
C48 C47 1.475(5) 2_565 ?
C48 H48A 0.9700 . ?
C48 H48B 0.9700 . ?
